data_7203928
loop_
_publ_author_name
'Edwin Weber'
'Thomas Hens'
'Thomas Brehmer'
'Ingeborg Cs\"oregh'

_publ_section_title
;
 Crystalline inclusion compounds of hosts composed of anthracene,
 ethylene and crowded alcoholic building blocks
;
_journal_issue 2
_journal_name_full 'J. Chem. Soc., Perkin Trans. 2'
_journal_page_first 235
_journal_page_last 241
_journal_paper_doi 10.1039/a908151h
_journal_year 2000
_chemical_formula_sum 'C50 H42 O4'
_chemical_formula_weight 706.84
_space_group_crystal_system monoclinic
_space_group_IT_number 14
_space_group_name_Hall '-P 2yn'
_space_group_name_H-M_alt 'P 1 21/n 1'
_atom_sites_solution_hydrogens geom
_atom_sites_solution_primary direct
_atom_sites_solution_secondary difmap
_audit_creation_method SHELXL
_cell_angle_alpha 90.00
_cell_angle_beta 105.162(2)
_cell_angle_gamma 90.00
_cell_formula_units_Z 2
_cell_length_a 11.5927(3)
_cell_length_b 12.8758(5)
_cell_length_c 14.0251(4)
_cell_measurement_temperature 291(2)
_cell_volume 2020.59(11)
_computing_structure_refinement 'SHELXL-93 (Sheldrick, 1993)'
_computing_structure_solution 'SHELXS-86 (Sheldrick, 1990)'
_diffrn_ambient_temperature 291(2)
_diffrn_radiation_monochromator graphite
_diffrn_radiation_source 'fine-focus sealed tube'
_diffrn_radiation_type CuKa
_diffrn_radiation_wavelength 1.54180
_diffrn_reflns_av_R_equivalents 0.0000
_diffrn_reflns_av_sigmaI/netI 0.0199
_diffrn_reflns_limit_h_max 13
_diffrn_reflns_limit_h_min 0
_diffrn_reflns_limit_k_max 15
_diffrn_reflns_limit_k_min 0
_diffrn_reflns_limit_l_max 14
_diffrn_reflns_limit_l_min -16
_diffrn_reflns_number 3302
_diffrn_reflns_theta_max 64.99
_diffrn_reflns_theta_min 4.42
_exptl_absorpt_coefficient_mu 0.568
_exptl_crystal_density_diffrn 1.162
_exptl_crystal_F_000 748
_refine_diff_density_max .471
_refine_diff_density_min -.382
_refine_diff_density_rms .042
_refine_ls_extinction_coef 0.0190(14)
_refine_ls_extinction_expression Fc^*^=kFc[1+0.001xFc^2^l^3^/sin(2q)]^-1/4^
_refine_ls_extinction_method SHELXL
_refine_ls_goodness_of_fit_all 1.059
_refine_ls_goodness_of_fit_obs 1.156
_refine_ls_matrix_type full
_refine_ls_number_parameters 268
_refine_ls_number_reflns 3290
_refine_ls_number_restraints 0
_refine_ls_restrained_S_all 1.169
_refine_ls_restrained_S_obs 1.156
_refine_ls_R_factor_all 0.0784
_refine_ls_R_factor_obs 0.0583
_refine_ls_shift/esd_max -0.089
_refine_ls_shift/esd_mean 0.009
_refine_ls_structure_factor_coef Fsqd
_refine_ls_weighting_details 'w=1/[s^2^(Fo^2^)+( 0.0947P)^2^+0.5215P] where P=(Fo^2^+2Fc^2^)/3'
_refine_ls_weighting_scheme calc
_refine_ls_wR_factor_all 0.1919
_refine_ls_wR_factor_obs 0.1590
_reflns_number_observed 2366
_reflns_number_total 3302
_reflns_observed_criterion >2sigma(I)
_cod_data_source_file a908151h.txt
_cod_data_source_block 1a.acetone
_cod_depositor_comments
;
 Updating space group information.

 Antanas Vaitkus,
 2018-08-09

The following automatic conversions were performed:

'_refine_ls_weighting_scheme' value 'calc w=1/[s^2^(Fo^2^)+(
0.0947P)^2^+0.5215P] where P=(Fo^2^+2Fc^2^)/3' was changed to 'calc'.
New tag '_refine_ls_weighting_details' was created. The value of the
new tag was set to 'w=1/[s^2^(Fo^2^)+( 0.0947P)^2^+0.5215P] where
P=(Fo^2^+2Fc^2^)/3'.

Automatic conversion script
Id: cif_fix_values 3143 2015-03-26 13:38:13Z robertas 
;
_cod_original_sg_symbol_H-M P21/n
_cod_database_code 7203928

loop_
_space_group_symop_id
_space_group_symop_operation_xyz
1 'x, y, z'
2 '-x+1/2, y+1/2, -z+1/2'
3 '-x, -y, -z'
4 'x-1/2, -y-1/2, z-1/2'

loop_
_atom_site_aniso_label
_atom_site_aniso_U_11
_atom_site_aniso_U_22
_atom_site_aniso_U_33
_atom_site_aniso_U_23
_atom_site_aniso_U_13
_atom_site_aniso_U_12
O1 0.0815(12) 0.0508(10) 0.0624(11) -0.0039(8) 0.0355(9) -0.0156(9)
C1 0.0544(13) 0.0381(11) 0.0550(13) -0.0036(10) 0.0180(11) 0.0096(10)
C2 0.0519(13) 0.0367(11) 0.0475(12) -0.0012(9) 0.0143(10) 0.0070(10)
C3 0.0508(13) 0.0407(11) 0.0520(13) -0.0005(10) 0.0159(10) 0.0062(10)
C4 0.0533(14) 0.0505(14) 0.075(2) 0.0008(12) 0.0227(13) 0.0071(11)
C5 0.054(2) 0.055(2) 0.091(2) 0.0007(14) 0.0215(14) -0.0042(12)
C6 0.067(2) 0.0410(13) 0.078(2) -0.0011(12) 0.0176(14) -0.0026(12)
C7 0.0583(14) 0.0372(11) 0.0522(13) -0.0006(10) 0.0133(11) 0.0048(10)
C8 0.0645(15) 0.0372(12) 0.0541(14) -0.0034(10) 0.0155(12) 0.0058(11)
C9 0.069(2) 0.0373(12) 0.0504(13) -0.0041(9) 0.0177(12) 0.0038(11)
C10 0.0571(13) 0.0357(11) 0.0517(13) -0.0030(9) 0.0246(11) -0.0003(10)
C11 0.0487(12) 0.0384(11) 0.0529(13) -0.0023(9) 0.0198(10) -0.0026(9)
C12 0.0580(14) 0.0492(14) 0.071(2) -0.0009(12) 0.0242(13) 0.0067(11)
C13 0.060(2) 0.058(2) 0.087(2) 0.0071(14) 0.0127(14) 0.0077(13)
C14 0.076(2) 0.086(2) 0.065(2) 0.015(2) 0.007(2) 0.006(2)
C15 0.091(2) 0.109(3) 0.056(2) 0.005(2) 0.024(2) 0.020(2)
C16 0.071(2) 0.077(2) 0.0513(15) 0.0019(13) 0.0241(13) 0.0174(15)
C17 0.0592(14) 0.0386(11) 0.0506(13) -0.0050(9) 0.0193(11) 0.0041(10)
C18 0.078(2) 0.0479(14) 0.069(2) -0.0151(12) 0.0338(14) -0.0089(12)
C19 0.086(2) 0.061(2) 0.098(2) -0.030(2) 0.035(2) -0.020(2)
C20 0.094(2) 0.083(2) 0.092(2) -0.047(2) 0.032(2) -0.014(2)
C21 0.117(3) 0.109(3) 0.085(2) -0.051(2) 0.055(2) -0.028(2)
C22 0.090(2) 0.081(2) 0.073(2) -0.027(2) 0.044(2) -0.020(2)
O1A 0.220(3) 0.099(2) 0.072(2) -0.0070(14) 0.011(2) -0.050(2)
C1A 0.137(3) 0.094(3) 0.062(2) -0.013(2) -0.005(2) 0.010(3)
C2A 0.156(5) 0.168(5) 0.083(3) -0.002(3) 0.007(3) 0.046(4)
C3A 0.182(6) 0.103(3) 0.158(5) -0.033(4) 0.069(5) -0.004(4)

loop_
_atom_site_label
_atom_site_type_symbol
_atom_site_fract_x
_atom_site_fract_y
_atom_site_fract_z
_atom_site_U_iso_or_equiv
_atom_site_thermal_displace_type
_atom_site_occupancy
_atom_site_calc_flag
_atom_site_refinement_flags
_atom_site_disorder_group
O1 O 0.1982(2) -0.15152(13) 0.59939(13) 0.0618(5) Uani 1 d . .
H1O H 0.1716(2) -0.19959(13) 0.55543(13) 0.097(11) Uiso 1 d R .
C1 C 0.5891(2) -0.5673(2) 0.4869(2) 0.0485(6) Uani 1 d . .
H1 H 0.6485(2) -0.6122(2) 0.4784(2) 0.068(8) Uiso 1 calc R .
C2 C 0.4743(2) -0.6056(2) 0.4770(2) 0.0451(5) Uani 1 d . .
C3 C 0.6174(2) -0.4629(2) 0.5095(2) 0.0474(6) Uani 1 d . .
C4 C 0.7342(2) -0.4231(2) 0.5208(2) 0.0586(7) Uani 1 d . .
H4 H 0.7941(2) -0.4670(2) 0.5115(2) 0.079(9) Uiso 1 calc R .
C5 C 0.7602(2) -0.3221(2) 0.5449(2) 0.0664(7) Uani 1 d . .
H5 H 0.8375(2) -0.2977(2) 0.5524(2) 0.081(9) Uiso 1 calc R .
C6 C 0.6706(2) -0.2538(2) 0.5588(2) 0.0622(7) Uani 1 d . .
H6 H 0.6900(2) -0.1851(2) 0.5763(2) 0.078(9) Uiso 1 calc R .
C7 C 0.5566(2) -0.2872(2) 0.5469(2) 0.0495(6) Uani 1 d . .
C8 C 0.4635(2) -0.2167(2) 0.5561(2) 0.0519(6) Uani 1 d . .
C9 C 0.3848(2) -0.1595(2) 0.5606(2) 0.0517(6) Uani 1 d . .
C10 C 0.2830(2) -0.0921(2) 0.5647(2) 0.0462(6) Uani 1 d . .
C11 C 0.2229(2) -0.0464(2) 0.4630(2) 0.0454(5) Uani 1 d . .
C12 C 0.1293(2) 0.0232(2) 0.4542(2) 0.0580(7) Uani 1 d . .
H12 H 0.1072(2) 0.0441(2) 0.5104(2) 0.075(8) Uiso 1 calc R .
C13 C 0.0687(3) 0.0616(2) 0.3631(2) 0.0695(8) Uani 1 d . .
H13 H 0.0054(3) 0.1074(2) 0.3583(2) 0.142(15) Uiso 1 calc R .
C14 C 0.1013(3) 0.0327(3) 0.2794(2) 0.0780(9) Uani 1 d . .
H14 H 0.0608(3) 0.0591(3) 0.2181(2) 0.094(10) Uiso 1 calc R .
C15 C 0.1938(3) -0.0352(3) 0.2874(2) 0.0842(9) Uani 1 d . .
H15 H 0.2165(3) -0.0552(3) 0.2312(2) 0.107(12) Uiso 1 calc R .
C16 C 0.2539(3) -0.0745(2) 0.3785(2) 0.0651(7) Uani 1 d . .
H16 H 0.3166(3) -0.1209(2) 0.3828(2) 0.108(12) Uiso 1 calc R .
C17 C 0.3273(2) -0.0057(2) 0.6408(2) 0.0486(6) Uani 1 d . .
C18 C 0.4137(2) 0.0622(2) 0.6284(2) 0.0625(7) Uani 1 d . .
H18 H 0.4456(2) 0.0544(2) 0.5745(2) 0.067(8) Uiso 1 calc R .
C19 C 0.4539(3) 0.1416(2) 0.6949(3) 0.0799(9) Uani 1 d . .
H19 H 0.5113(3) 0.1879(2) 0.6850(3) 0.094(11) Uiso 1 calc R .
C20 C 0.4090(3) 0.1523(3) 0.7756(3) 0.0883(10) Uani 1 d . .
H20 H 0.4367(3) 0.2049(3) 0.8212(3) 0.105(11) Uiso 1 calc R .
C21 C 0.3236(3) 0.0852(3) 0.7884(3) 0.0985(12) Uani 1 d . .
H21 H 0.2927(3) 0.0927(3) 0.8428(3) 0.123(13) Uiso 1 calc R .
C22 C 0.2820(3) 0.0059(2) 0.7213(2) 0.0770(9) Uani 1 d . .
H22 H 0.2235(3) -0.0394(2) 0.7309(2) 0.093(11) Uiso 1 calc R .
O1A O 0.1065(3) -0.3094(2) 0.4675(2) 0.1354(12) Uani 1 d . .
C1A C 0.0560(4) -0.3090(3) 0.3795(3) 0.1036(12) Uani 1 d . .
C2A C 0.1090(6) -0.3575(5) 0.3083(4) 0.140(2) Uani 1 d . .
H2AA H 0.1882(16) -0.3809(31) 0.3408(7) 0.176(22) Uiso 1 calc R .
H2AB H 0.1130(35) -0.3082(11) 0.2579(18) 0.231(33) Uiso 1 calc R .
H2AC H 0.0611(22) -0.4158(21) 0.2787(23) 0.272(43) Uiso 1 calc R .
C3A C -0.0458(6) -0.2411(5) 0.3405(5) 0.143(2) Uani 1 d . .
H3AA H -0.0613(25) -0.2007(24) 0.3933(7) 0.281(40) Uiso 1 calc R .
H3AB H -0.1148(10) -0.2824(5) 0.3107(28) 0.167(23) Uiso 1 calc R .
H3AC H -0.0284(15) -0.1956(22) 0.2919(23) 0.232(34) Uiso 1 calc R .

loop_
_atom_type_symbol
_atom_type_description
_atom_type_scat_dispersion_real
_atom_type_scat_dispersion_imag
_atom_type_scat_source
C C .0181 .0091 'International Tables Vol C Tables 4.2.6.8 and 6.1.1.4'
H H .0000 .0000 'International Tables Vol C Tables 4.2.6.8 and 6.1.1.4'
O O .0492 .0322 'International Tables Vol C Tables 4.2.6.8 and 6.1.1.4'

loop_
_geom_angle_atom_site_label_1
_geom_angle_atom_site_label_2
_geom_angle_atom_site_label_3
_geom_angle
_geom_angle_site_symmetry_1
_geom_angle_site_symmetry_3
_geom_angle_publ_flag
C10 O1 H1O 106.72(11) . . ?
C2 C1 C3 121.6(2) . . ?
C2 C1 H1 119.18(12) . . ?
C3 C1 H1 119.18(13) . . ?
C1 C2 C3 119.5(2) . 3_646 ?
C1 C2 C7 122.4(2) . 3_646 ?
C3 C2 C7 118.2(2) 3_646 3_646 ?
C1 C3 C4 122.2(2) . . ?
C1 C3 C2 118.9(2) . 3_646 ?
C4 C3 C2 118.9(2) . 3_646 ?
C5 C4 C3 121.1(2) . . ?
C5 C4 H4 119.4(2) . . ?
C3 C4 H4 119.44(13) . . ?
C4 C5 C6 120.5(2) . . ?
C4 C5 H5 119.8(2) . . ?
C6 C5 H5 119.75(15) . . ?
C7 C6 C5 120.9(2) . . ?
C7 C6 H6 119.56(14) . . ?
C5 C6 H6 119.56(15) . . ?
C6 C7 C8 121.1(2) . . ?
C6 C7 C2 120.4(2) . 3_646 ?
C8 C7 C2 118.5(2) . 3_646 ?
C9 C8 C7 177.8(3) . . ?
C8 C9 C10 177.5(3) . . ?
O1 C10 C9 109.0(2) . . ?
O1 C10 C11 109.7(2) . . ?
C9 C10 C11 111.2(2) . . ?
O1 C10 C17 106.6(2) . . ?
C9 C10 C17 109.2(2) . . ?
C11 C10 C17 110.9(2) . . ?
C16 C11 C12 117.9(2) . . ?
C16 C11 C10 123.0(2) . . ?
C12 C11 C10 119.0(2) . . ?
C13 C12 C11 120.8(2) . . ?
C13 C12 H12 119.6(2) . . ?
C11 C12 H12 119.61(15) . . ?
C14 C13 C12 120.4(3) . . ?
C14 C13 H13 119.8(2) . . ?
C12 C13 H13 119.8(2) . . ?
C15 C14 C13 119.3(3) . . ?
C15 C14 H14 120.4(2) . . ?
C13 C14 H14 120.4(2) . . ?
C14 C15 C16 120.4(3) . . ?
C14 C15 H15 119.8(2) . . ?
C16 C15 H15 119.8(2) . . ?
C11 C16 C15 121.2(3) . . ?
C11 C16 H16 119.38(15) . . ?
C15 C16 H16 119.4(2) . . ?
C22 C17 C18 119.0(2) . . ?
C22 C17 C10 121.4(2) . . ?
C18 C17 C10 119.7(2) . . ?
C17 C18 C19 120.9(3) . . ?
C17 C18 H18 119.54(14) . . ?
C19 C18 H18 119.5(2) . . ?
C20 C19 C18 119.9(3) . . ?
C20 C19 H19 120.1(2) . . ?
C18 C19 H19 120.1(2) . . ?
C21 C20 C19 119.5(3) . . ?
C21 C20 H20 120.3(2) . . ?
C19 C20 H20 120.3(2) . . ?
C20 C21 C22 120.9(3) . . ?
C20 C21 H21 119.5(2) . . ?
C22 C21 H21 119.5(2) . . ?
C17 C22 C21 119.8(3) . . ?
C17 C22 H22 120.1(2) . . ?
C21 C22 H22 120.1(2) . . ?
O1A C1A C2A 121.3(5) . . ?
O1A C1A C3A 120.7(4) . . ?
C2A C1A C3A 116.7(4) . . ?
C1A C2A H2AA 109.5(3) . . ?
C1A C2A H2AB 109.5(3) . . ?
H2AA C2A H2AB 109.5 . . ?
C1A C2A H2AC 109.5(3) . . ?
H2AA C2A H2AC 109.5 . . ?
H2AB C2A H2AC 109.5 . . ?
C1A C3A H3AA 109.5(3) . . ?
C1A C3A H3AB 109.5(3) . . ?
H3AA C3A H3AB 109.5 . . ?
C1A C3A H3AC 109.5(3) . . ?
H3AA C3A H3AC 109.5 . . ?
H3AB C3A H3AC 109.5 . . ?

loop_
_geom_bond_atom_site_label_1
_geom_bond_atom_site_label_2
_geom_bond_distance
_geom_bond_site_symmetry_2
_geom_bond_publ_flag
O1 C10 1.428(3) . ?
O1 H1O 0.87 . ?
C1 C2 1.391(3) . ?
C1 C3 1.401(3) . ?
C1 H1 0.93 . ?
C2 C3 1.432(3) 3_646 ?
C2 C7 1.443(3) 3_646 ?
C3 C4 1.417(3) . ?
C3 C2 1.432(3) 3_646 ?
C4 C5 1.358(4) . ?
C4 H4 0.93 . ?
C5 C6 1.412(4) . ?
C5 H5 0.93 . ?
C6 C7 1.358(3) . ?
C6 H6 0.93 . ?
C7 C8 1.442(3) . ?
C7 C2 1.443(3) 3_646 ?
C8 C9 1.187(3) . ?
C9 C10 1.478(3) . ?
C10 C11 1.532(3) . ?
C10 C17 1.534(3) . ?
C11 C16 1.373(3) . ?
C11 C12 1.388(3) . ?
C12 C13 1.378(4) . ?
C12 H12 0.93 . ?
C13 C14 1.375(4) . ?
C13 H13 0.93 . ?
C14 C15 1.366(4) . ?
C14 H14 0.93 . ?
C15 C16 1.382(4) . ?
C15 H15 0.93 . ?
C16 H16 0.93 . ?
C17 C22 1.372(3) . ?
C17 C18 1.374(3) . ?
C18 C19 1.381(4) . ?
C18 H18 0.93 . ?
C19 C20 1.370(4) . ?
C19 H19 0.93 . ?
C20 C21 1.360(5) . ?
C20 H20 0.93 . ?
C21 C22 1.388(4) . ?
C21 H21 0.93 . ?
C22 H22 0.93 . ?
O1A C1A 1.220(4) . ?
C1A C2A 1.445(6) . ?
C1A C3A 1.455(6) . ?
C2A H2AA 0.96 . ?
C2A H2AB 0.96 . ?
C2A H2AC 0.96 . ?
C3A H3AA 0.96 . ?
C3A H3AB 0.96 . ?
C3A H3AC 0.96 . ?

loop_
_geom_torsion_atom_site_label_1
_geom_torsion_atom_site_label_2
_geom_torsion_atom_site_label_3
_geom_torsion_atom_site_label_4
_geom_torsion
_geom_torsion_site_symmetry_1
_geom_torsion_site_symmetry_2
_geom_torsion_site_symmetry_3
_geom_torsion_site_symmetry_4
_geom_torsion_publ_flag
C3 C1 C2 C3 -0.3(4) . . . 3_646 ?
C3 C1 C2 C7 179.5(2) . . . 3_646 ?
C2 C1 C3 C4 179.3(2) . . . . ?
C2 C1 C3 C2 0.3(4) . . . 3_646 ?
C1 C3 C4 C5 -178.4(3) . . . . ?
C2 C3 C4 C5 0.6(4) 3_646 . . . ?
C3 C4 C5 C6 -0.4(4) . . . . ?
C4 C5 C6 C7 -1.0(4) . . . . ?
C5 C6 C7 C8 -176.9(2) . . . . ?
C5 C6 C7 C2 2.1(4) . . . 3_646 ?
C6 C7 C8 C9 121.5(63) . . . . ?
C2 C7 C8 C9 -57.5(65) 3_646 . . . ?
C7 C8 C9 C10 52.8(102) . . . . ?
C8 C9 C10 O1 36.4(57) . . . . ?
C8 C9 C10 C11 -84.7(56) . . . . ?
C8 C9 C10 C17 152.6(55) . . . . ?
O1 C10 C11 C16 -114.5(2) . . . . ?
C9 C10 C11 C16 6.2(3) . . . . ?
C17 C10 C11 C16 127.9(2) . . . . ?
O1 C10 C11 C12 62.5(3) . . . . ?
C9 C10 C11 C12 -176.7(2) . . . . ?
C17 C10 C11 C12 -55.0(3) . . . . ?
C16 C11 C12 C13 0.8(4) . . . . ?
C10 C11 C12 C13 -176.4(2) . . . . ?
C11 C12 C13 C14 -1.0(4) . . . . ?
C12 C13 C14 C15 0.5(5) . . . . ?
C13 C14 C15 C16 0.1(5) . . . . ?
C12 C11 C16 C15 -0.2(4) . . . . ?
C10 C11 C16 C15 176.9(3) . . . . ?
C14 C15 C16 C11 -0.2(5) . . . . ?
O1 C10 C17 C22 -2.5(3) . . . . ?
C9 C10 C17 C22 -120.2(3) . . . . ?
C11 C10 C17 C22 116.9(3) . . . . ?
O1 C10 C17 C18 177.7(2) . . . . ?
C9 C10 C17 C18 60.0(3) . . . . ?
C11 C10 C17 C18 -62.9(3) . . . . ?
C22 C17 C18 C19 -0.8(4) . . . . ?
C10 C17 C18 C19 179.0(3) . . . . ?
C17 C18 C19 C20 1.3(5) . . . . ?
C18 C19 C20 C21 -1.1(6) . . . . ?
C19 C20 C21 C22 0.5(6) . . . . ?
C18 C17 C22 C21 0.1(5) . . . . ?
C10 C17 C22 C21 -179.7(3) . . . . ?
C20 C21 C22 C17 0.0(6) . . . . ?
